data_4515597
loop_
_publ_author_name
'Feng, Guoqin'
'Du, Chongyang'
'Xiang, Li'
'del Rosal, Iker'
'Li, Guangyu'
'Leng, Xuebing'
'Chen, Eugene Y.-X.'
'Maron, Laurent'
'Chen, Yaofeng'

_publ_section_title
;
 Side Arm Twist on Zn-Catalyzed Hydrosilylative Reduction of CO2 to
 Formate and Methanol Equivalents with High Selectivity and Activity
;
_journal_issue 5
_journal_name_full 'ACS Catalysis'
_journal_page_first 4710
_journal_paper_doi 10.1021/acscatal.8b01033
_journal_volume 8
_journal_year 2018
_chemical_formula_moiety 'C50 H86 N6 Zn2'
_chemical_formula_sum 'C50 H86 N6 Zn2'
_chemical_formula_weight 901.98
_space_group_crystal_system monoclinic
_space_group_IT_number 15
_space_group_name_Hall '-C 2yc'
_space_group_name_H-M_alt 'C 1 2/c 1'
_atom_sites_solution_hydrogens mixed
_atom_sites_solution_primary dual
_audit_creation_date 2016-10-21
_audit_creation_method
;
Olex2 1.2
(compiled 2016.09.09 svn.r3337 for OlexSys, GUI svn.r5227)
;
_cell_angle_alpha 90
_cell_angle_beta 102.8100(10)
_cell_angle_gamma 90
_cell_formula_units_Z 4
_cell_length_a 21.7365(14)
_cell_length_b 14.2049(10)
_cell_length_c 20.3579(13)
_cell_measurement_reflns_used 8496
_cell_measurement_temperature 130
_cell_measurement_theta_max 28.727
_cell_measurement_theta_min 2.481
_cell_volume 6129.4(7)
_computing_cell_refinement 'SAINT v7.68A (Bruker, 2009)'
_computing_data_reduction 'SAINT v7.68A (Bruker, 2009)'
_computing_molecular_graphics 'Olex2 (Dolomanov et al., 2009)'
_computing_publication_material 'Olex2 (Dolomanov et al., 2009)'
_computing_structure_refinement 'ShelXL (Sheldrick, 2015)'
_computing_structure_solution 'ShelXT (Sheldrick, 2015)'
_diffrn_ambient_temperature 130
_diffrn_measured_fraction_theta_full 0.996
_diffrn_measured_fraction_theta_max 0.995
_diffrn_measurement_device_type 'Bruker APEX-II CCD'
_diffrn_measurement_method '\f and \w scans'
_diffrn_radiation_monochromator graphite
_diffrn_radiation_type MoK\a
_diffrn_radiation_wavelength 0.71073
_diffrn_reflns_av_R_equivalents 0.0311
_diffrn_reflns_av_unetI/netI 0.0346
_diffrn_reflns_Laue_measured_fraction_full 0.996
_diffrn_reflns_Laue_measured_fraction_max 0.995
_diffrn_reflns_limit_h_max 31
_diffrn_reflns_limit_h_min -26
_diffrn_reflns_limit_k_max 20
_diffrn_reflns_limit_k_min -18
_diffrn_reflns_limit_l_max 28
_diffrn_reflns_limit_l_min -29
_diffrn_reflns_number 31181
_diffrn_reflns_point_group_measured_fraction_full 0.996
_diffrn_reflns_point_group_measured_fraction_max 0.995
_diffrn_reflns_theta_full 26.000
_diffrn_reflns_theta_max 30.535
_diffrn_reflns_theta_min 1.726
_diffrn_standards_number 0
_exptl_absorpt_coefficient_mu 0.814
_exptl_absorpt_correction_T_max 0.7461
_exptl_absorpt_correction_T_min 0.6449
_exptl_absorpt_correction_type multi-scan
_exptl_absorpt_process_details
;
SADABS-2008/1 (Bruker,2008) was used for absorption correction.
wR2(int) was 0.0486 before and 0.0386 after correction.
The Ratio of minimum to maximum transmission is 0.8644.
The \l/2 correction factor is 0.0015.
;
_exptl_crystal_colour colourless
_exptl_crystal_density_diffrn 0.977
_exptl_crystal_description block
_exptl_crystal_F_000 1952
_exptl_crystal_size_max 0.22
_exptl_crystal_size_mid 0.2
_exptl_crystal_size_min 0.15
_refine_diff_density_max 0.587
_refine_diff_density_min -0.297
_refine_diff_density_rms 0.076
_refine_ls_extinction_method none
_refine_ls_goodness_of_fit_ref 1.046
_refine_ls_hydrogen_treatment mixed
_refine_ls_matrix_type full
_refine_ls_number_parameters 276
_refine_ls_number_reflns 9345
_refine_ls_number_restraints 1
_refine_ls_restrained_S_all 1.046
_refine_ls_R_factor_all 0.0581
_refine_ls_R_factor_gt 0.0434
_refine_ls_shift/su_max 0.023
_refine_ls_shift/su_mean 0.001
_refine_ls_structure_factor_coef Fsqd
_refine_ls_weighting_details 'w=1/[\s^2^(Fo^2^)+(0.0781P)^2^+0.4308P] where P=(Fo^2^+2Fc^2^)/3'
_refine_ls_weighting_scheme calc
_refine_ls_wR_factor_gt 0.1203
_refine_ls_wR_factor_ref 0.1277
_reflns_Friedel_coverage 0.000
_reflns_number_gt 7178
_reflns_number_total 9345
_reflns_threshold_expression 'I > 2\s(I)'
_cod_data_source_file cs8b01033_si_002.cif
_cod_data_source_block L2ZnH
_cod_database_code 4515597
_shelx_space_group_comment
;
The symmetry employed for this shelxl refinement is uniquely defined
by the following loop, which should always be used as a source of
symmetry information in preference to the above space-group names.
They are only intended as comments.
;
_shelx_estimated_absorpt_t_max 0.888
_shelx_estimated_absorpt_t_min 0.841
_olex2_refinement_description
;
1. Fixed Uiso
 At 1.2 times of:
  All C(H) groups, All C(H,H) groups
 At 1.5 times of:
  All C(H,H,H) groups
2. Rigid bond restraints
 C17, C18
 with sigma for 1-2 distances of 0.005 and sigma for 1-3 distances of 0.005
3.a Ternary CH refined with riding coordinates:
 C8(H8), C11(H11), C20(H20), C23(H23)
3.b Secondary CH2 refined with riding coordinates:
 C6(H6A,H6B), C7(H7A,H7B)
3.c Aromatic/amide H refined with riding coordinates:
 C3(H3), C16(H16), C17(H17), C18(H18)
3.d Idealised Me refined as rotating group:
 C1(H1A,H1B,H1C), C5(H5A,H5B,H5C), C9(H9A,H9B,H9C), C10(H10A,H10B,H10C),
 C12(H12A,H12B,H12C), C13(H13A,H13B,H13C), C21(H21A,H21B,H21C), C22(H22A,H22B,
 H22C), C24(H24A,H24B,H24C), C25(H25A,H25B,H25C)
;
_shelx_shelxl_version_number 2014/7
_olex2_submission_special_instructions 'No special instructions were received'

loop_
_space_group_symop_operation_xyz
'x, y, z'
'-x, y, -z+1/2'
'x+1/2, y+1/2, z'
'-x+1/2, y+1/2, -z+1/2'
'-x, -y, -z'
'x, -y, z-1/2'
'-x+1/2, -y+1/2, -z'
'x+1/2, -y+1/2, z-1/2'

loop_
_atom_site_label
_atom_site_type_symbol
_atom_site_fract_x
_atom_site_fract_y
_atom_site_fract_z
_atom_site_U_iso_or_equiv
_atom_site_adp_type
_atom_site_occupancy
_atom_site_site_symmetry_order
_atom_site_calc_flag
_atom_site_refinement_flags_posn
_atom_site_refinement_flags_adp
_atom_site_refinement_flags_occupancy
Zn1 Zn 0.55681(2) 0.65868(2) 0.75243(2) 0.02437(7) Uani 1 1 d . . .
H H 0.5000 0.5764(15) 0.7500 0.003(5) Uiso 1 2 d S T P
HA H 0.5000 0.7427(18) 0.7500 0.017(6) Uiso 1 2 d S T P
N1 N 0.63212(6) 0.65415(10) 0.82594(7) 0.0255(3) Uani 1 1 d . . .
N2 N 0.59740(7) 0.65403(11) 0.67612(7) 0.0308(3) Uani 1 1 d . . .
N3 N 0.60949(8) 0.82193(12) 0.58047(9) 0.0388(4) Uani 1 1 d . . .
C1 C 0.74699(9) 0.63752(17) 0.86969(11) 0.0429(5) Uani 1 1 d . . .
H1A H 0.7616 0.7024 0.8794 0.064 Uiso 1 1 calc GR . .
H1B H 0.7804 0.6005 0.8565 0.064 Uiso 1 1 calc GR . .
H1C H 0.7367 0.6097 0.9100 0.064 Uiso 1 1 calc GR . .
C2 C 0.68852(8) 0.63745(12) 0.81251(9) 0.0299(4) Uani 1 1 d . . .
C3 C 0.69857(9) 0.62183(14) 0.74823(10) 0.0348(4) Uani 1 1 d . . .
H3 H 0.7399 0.6012 0.7472 0.042 Uiso 1 1 calc R . .
C4 C 0.65776(9) 0.63147(13) 0.68450(9) 0.0327(4) Uani 1 1 d . . .
C5 C 0.68631(11) 0.61437(17) 0.62417(11) 0.0478(5) Uani 1 1 d . . .
H5A H 0.6644 0.5618 0.5976 0.072 Uiso 1 1 calc GR . .
H5B H 0.7311 0.5990 0.6396 0.072 Uiso 1 1 calc GR . .
H5C H 0.6818 0.6712 0.5962 0.072 Uiso 1 1 calc GR . .
C6 C 0.55826(10) 0.67504(15) 0.60934(9) 0.0374(4) Uani 1 1 d . . .
H6A H 0.5156 0.6482 0.6060 0.045 Uiso 1 1 calc R . .
H6B H 0.5769 0.6444 0.5746 0.045 Uiso 1 1 calc R . .
C7 C 0.55244(9) 0.78035(15) 0.59529(10) 0.0387(4) Uani 1 1 d . . .
H7A H 0.5166 0.7915 0.5566 0.046 Uiso 1 1 calc R . .
H7B H 0.5428 0.8125 0.6350 0.046 Uiso 1 1 calc R . .
C8 C 0.62685(10) 0.91441(16) 0.61129(13) 0.0485(5) Uani 1 1 d . . .
H8 H 0.6620 0.9392 0.5918 0.058 Uiso 1 1 calc R . .
C9 C 0.65323(13) 0.9018(2) 0.68731(15) 0.0675(8) Uani 1 1 d . . .
H9A H 0.6879 0.8562 0.6947 0.101 Uiso 1 1 calc GR . .
H9B H 0.6197 0.8790 0.7085 0.101 Uiso 1 1 calc GR . .
H9C H 0.6689 0.9624 0.7073 0.101 Uiso 1 1 calc GR . .
C10 C 0.57494(14) 0.9884(2) 0.59867(17) 0.0693(8) Uani 1 1 d . . .
H10A H 0.5605 0.9988 0.5501 0.104 Uiso 1 1 calc GR . .
H10B H 0.5914 1.0475 0.6206 0.104 Uiso 1 1 calc GR . .
H10C H 0.5395 0.9666 0.6172 0.104 Uiso 1 1 calc GR . .
C11 C 0.61280(11) 0.80723(18) 0.50868(11) 0.0486(5) Uani 1 1 d . . .
H11 H 0.6062 0.7383 0.5000 0.058 Uiso 1 1 calc R . .
C12 C 0.67887(14) 0.82882(19) 0.49833(16) 0.0643(8) Uani 1 1 d . . .
H12A H 0.6861 0.8969 0.5013 0.096 Uiso 1 1 calc GR . .
H12B H 0.6825 0.8063 0.4539 0.096 Uiso 1 1 calc GR . .
H12C H 0.7103 0.7971 0.5332 0.096 Uiso 1 1 calc GR . .
C13 C 0.56366(15) 0.8568(2) 0.45479(14) 0.0693(8) Uani 1 1 d . . .
H13A H 0.5215 0.8446 0.4626 0.104 Uiso 1 1 calc GR . .
H13B H 0.5661 0.8330 0.4103 0.104 Uiso 1 1 calc GR . .
H13C H 0.5718 0.9247 0.4569 0.104 Uiso 1 1 calc GR . .
C14 C 0.62699(8) 0.67041(13) 0.89403(9) 0.0309(4) Uani 1 1 d . . .
C15 C 0.60924(9) 0.59496(17) 0.93090(9) 0.0417(5) Uani 1 1 d . . .
C16 C 0.60180(11) 0.6142(3) 0.99643(11) 0.0659(8) Uani 1 1 d . . .
H16 H 0.5905 0.5641 1.0223 0.079 Uiso 1 1 calc R . .
C17 C 0.61004(13) 0.7011(3) 1.02416(11) 0.0763(10) Uani 1 1 d . U .
H17 H 0.6043 0.7117 1.0685 0.092 Uiso 1 1 calc R . .
C18 C 0.62683(11) 0.7737(2) 0.98732(13) 0.0680(8) Uani 1 1 d . U .
H18 H 0.6323 0.8347 1.0068 0.082 Uiso 1 1 calc R . .
C19 C 0.63627(9) 0.76095(16) 0.92151(10) 0.0430(5) Uani 1 1 d . . .
C20 C 0.65418(10) 0.84259(16) 0.88235(15) 0.0553(7) Uani 1 1 d . . .
H20 H 0.6665 0.8166 0.8414 0.066 Uiso 1 1 calc R . .
C21 C 0.71100(14) 0.8979(2) 0.9230(2) 0.1012(14) Uani 1 1 d . . .
H21A H 0.6986 0.9305 0.9605 0.152 Uiso 1 1 calc GR . .
H21B H 0.7249 0.9442 0.8937 0.152 Uiso 1 1 calc GR . .
H21C H 0.7456 0.8543 0.9407 0.152 Uiso 1 1 calc GR . .
C22 C 0.59760(12) 0.90888(18) 0.85844(16) 0.0641(7) Uani 1 1 d . . .
H22A H 0.5634 0.8744 0.8287 0.096 Uiso 1 1 calc GR . .
H22B H 0.6105 0.9620 0.8339 0.096 Uiso 1 1 calc GR . .
H22C H 0.5829 0.9324 0.8975 0.096 Uiso 1 1 calc GR . .
C23 C 0.60002(11) 0.49699(17) 0.90204(12) 0.0513(6) Uani 1 1 d . . .
H23 H 0.5938 0.5023 0.8520 0.062 Uiso 1 1 calc R . .
C24 C 0.54210(13) 0.4467(2) 0.91688(19) 0.0806(10) Uani 1 1 d . . .
H24A H 0.5472 0.4398 0.9657 0.121 Uiso 1 1 calc GR . .
H24B H 0.5380 0.3843 0.8958 0.121 Uiso 1 1 calc GR . .
H24C H 0.5042 0.4838 0.8987 0.121 Uiso 1 1 calc GR . .
C25 C 0.65889(13) 0.4362(2) 0.92769(18) 0.0735(9) Uani 1 1 d . . .
H25A H 0.6955 0.4660 0.9156 0.110 Uiso 1 1 calc GR . .
H25B H 0.6523 0.3736 0.9071 0.110 Uiso 1 1 calc GR . .
H25C H 0.6664 0.4302 0.9768 0.110 Uiso 1 1 calc GR . .

loop_
_atom_site_aniso_label
_atom_site_aniso_U_11
_atom_site_aniso_U_22
_atom_site_aniso_U_33
_atom_site_aniso_U_23
_atom_site_aniso_U_13
_atom_site_aniso_U_12
Zn1 0.02169(10) 0.03004(11) 0.02009(10) -0.00089(7) 0.00189(7) -0.00411(7)
N1 0.0229(6) 0.0264(7) 0.0251(6) -0.0043(5) 0.0013(5) 0.0019(5)
N2 0.0328(8) 0.0340(8) 0.0262(7) -0.0052(6) 0.0080(6) -0.0134(6)
N3 0.0350(8) 0.0382(9) 0.0437(9) 0.0059(7) 0.0098(7) -0.0096(7)
C1 0.0238(9) 0.0542(13) 0.0467(11) -0.0060(9) -0.0007(8) 0.0064(8)
C2 0.0227(8) 0.0281(8) 0.0375(9) -0.0054(7) 0.0037(7) 0.0002(6)
C3 0.0260(8) 0.0366(10) 0.0442(10) -0.0095(8) 0.0132(7) -0.0031(7)
C4 0.0368(9) 0.0288(9) 0.0360(9) -0.0096(7) 0.0158(8) -0.0127(7)
C5 0.0559(13) 0.0498(13) 0.0447(11) -0.0173(10) 0.0265(10) -0.0105(10)
C6 0.0381(10) 0.0485(12) 0.0251(8) -0.0030(7) 0.0062(7) -0.0215(8)
C7 0.0330(9) 0.0502(12) 0.0321(9) 0.0048(8) 0.0054(7) -0.0134(8)
C8 0.0385(11) 0.0367(11) 0.0701(15) 0.0029(10) 0.0118(10) -0.0089(9)
C9 0.0626(16) 0.0504(15) 0.0797(19) -0.0229(13) -0.0052(14) -0.0053(12)
C10 0.0676(17) 0.0444(14) 0.094(2) 0.0019(14) 0.0148(16) 0.0039(12)
C11 0.0571(14) 0.0429(12) 0.0506(12) 0.0046(10) 0.0224(11) -0.0138(10)
C12 0.0656(17) 0.0588(17) 0.0798(19) -0.0036(13) 0.0408(15) -0.0164(13)
C13 0.0751(19) 0.086(2) 0.0493(14) 0.0184(13) 0.0182(14) -0.0078(15)
C14 0.0231(8) 0.0423(10) 0.0233(7) -0.0049(7) -0.0034(6) 0.0117(7)
C15 0.0343(9) 0.0614(14) 0.0272(8) 0.0118(8) 0.0020(7) 0.0212(9)
C16 0.0463(13) 0.122(3) 0.0278(10) 0.0217(13) 0.0043(9) 0.0355(15)
C17 0.0541(15) 0.146(3) 0.0228(10) -0.0161(14) -0.0047(9) 0.0442(17)
C18 0.0376(11) 0.106(2) 0.0489(13) -0.0489(14) -0.0154(10) 0.0264(13)
C19 0.0242(8) 0.0542(13) 0.0435(10) -0.0234(9) -0.0078(7) 0.0090(8)
C20 0.0336(10) 0.0387(12) 0.0855(18) -0.0306(12) -0.0042(11) 0.0020(8)
C21 0.0495(16) 0.0590(19) 0.170(4) -0.037(2) -0.0294(19) -0.0068(14)
C22 0.0491(13) 0.0441(13) 0.0899(19) -0.0229(13) -0.0045(13) 0.0080(11)
C23 0.0559(13) 0.0447(13) 0.0547(13) 0.0247(10) 0.0157(11) 0.0164(10)
C24 0.0527(15) 0.0639(18) 0.127(3) 0.0432(19) 0.0244(17) 0.0189(13)
C25 0.0597(16) 0.0656(18) 0.105(2) 0.0392(16) 0.0383(16) 0.0308(14)

loop_
_atom_type_symbol
_atom_type_description
_atom_type_scat_dispersion_real
_atom_type_scat_dispersion_imag
_atom_type_scat_source
C C 0.0033 0.0016 'International Tables Vol C Tables 4.2.6.8 and 6.1.1.4'
H H 0.0000 0.0000 'International Tables Vol C Tables 4.2.6.8 and 6.1.1.4'
N N 0.0061 0.0033 'International Tables Vol C Tables 4.2.6.8 and 6.1.1.4'
Zn Zn 0.2839 1.4301 'International Tables Vol C Tables 4.2.6.8 and 6.1.1.4'

loop_
_geom_angle_atom_site_label_1
_geom_angle_atom_site_label_2
_geom_angle_atom_site_label_3
_geom_angle
_geom_angle_site_symmetry_1
_geom_angle_site_symmetry_3
Zn1 Zn1 H 43.7(5) 2_656 .
Zn1 Zn1 HA 44.3(6) 2_656 .
H Zn1 HA 87.9(9) . .
N1 Zn1 Zn1 134.04(4) . 2_656
N1 Zn1 H 118.7(3) . .
N1 Zn1 HA 121.4(3) . .
N2 Zn1 Zn1 126.72(5) . 2_656
N2 Zn1 H 114.2(3) . .
N2 Zn1 HA 116.9(3) . .
N2 Zn1 N1 99.12(6) . .
C2 N1 Zn1 119.95(12) . .
C2 N1 C14 119.88(14) . .
C14 N1 Zn1 120.16(11) . .
C4 N2 Zn1 121.05(13) . .
C4 N2 C6 121.57(16) . .
C6 N2 Zn1 117.38(13) . .
C7 N3 C8 114.96(17) . .
C7 N3 C11 111.83(16) . .
C8 N3 C11 118.65(17) . .
H1A C1 H1B 109.5 . .
H1A C1 H1C 109.5 . .
H1B C1 H1C 109.5 . .
C2 C1 H1A 109.5 . .
C2 C1 H1B 109.5 . .
C2 C1 H1C 109.5 . .
N1 C2 C1 119.51(16) . .
N1 C2 C3 124.30(17) . .
C3 C2 C1 116.17(16) . .
C2 C3 H3 114.6 . .
C2 C3 C4 130.81(17) . .
C4 C3 H3 114.6 . .
N2 C4 C3 123.13(16) . .
N2 C4 C5 120.47(18) . .
C3 C4 C5 116.40(18) . .
C4 C5 H5A 109.5 . .
C4 C5 H5B 109.5 . .
C4 C5 H5C 109.5 . .
H5A C5 H5B 109.5 . .
H5A C5 H5C 109.5 . .
H5B C5 H5C 109.5 . .
N2 C6 H6A 109.1 . .
N2 C6 H6B 109.1 . .
N2 C6 C7 112.41(15) . .
H6A C6 H6B 107.9 . .
C7 C6 H6A 109.1 . .
C7 C6 H6B 109.1 . .
N3 C7 C6 113.33(17) . .
N3 C7 H7A 108.9 . .
N3 C7 H7B 108.9 . .
C6 C7 H7A 108.9 . .
C6 C7 H7B 108.9 . .
H7A C7 H7B 107.7 . .
N3 C8 H8 107.0 . .
N3 C8 C9 109.23(19) . .
N3 C8 C10 115.8(2) . .
C9 C8 H8 107.0 . .
C10 C8 H8 107.0 . .
C10 C8 C9 110.3(2) . .
C8 C9 H9A 109.5 . .
C8 C9 H9B 109.5 . .
C8 C9 H9C 109.5 . .
H9A C9 H9B 109.5 . .
H9A C9 H9C 109.5 . .
H9B C9 H9C 109.5 . .
C8 C10 H10A 109.5 . .
C8 C10 H10B 109.5 . .
C8 C10 H10C 109.5 . .
H10A C10 H10B 109.5 . .
H10A C10 H10C 109.5 . .
H10B C10 H10C 109.5 . .
N3 C11 H11 105.9 . .
N3 C11 C12 110.9(2) . .
N3 C11 C13 117.5(2) . .
C12 C11 H11 105.9 . .
C13 C11 H11 105.9 . .
C13 C11 C12 109.8(2) . .
C11 C12 H12A 109.5 . .
C11 C12 H12B 109.5 . .
C11 C12 H12C 109.5 . .
H12A C12 H12B 109.5 . .
H12A C12 H12C 109.5 . .
H12B C12 H12C 109.5 . .
C11 C13 H13A 109.5 . .
C11 C13 H13B 109.5 . .
C11 C13 H13C 109.5 . .
H13A C13 H13B 109.5 . .
H13A C13 H13C 109.5 . .
H13B C13 H13C 109.5 . .
C15 C14 N1 118.76(16) . .
C19 C14 N1 119.96(18) . .
C19 C14 C15 121.19(18) . .
C14 C15 C23 121.52(17) . .
C16 C15 C14 117.4(2) . .
C16 C15 C23 121.1(2) . .
C15 C16 H16 118.6 . .
C17 C16 C15 122.8(3) . .
C17 C16 H16 118.6 . .
C16 C17 H17 120.5 . .
C16 C17 C18 119.0(2) . .
C18 C17 H17 120.5 . .
C17 C18 H18 118.8 . .
C17 C18 C19 122.4(3) . .
C19 C18 H18 118.8 . .
C14 C19 C18 117.3(2) . .
C14 C19 C20 121.83(19) . .
C18 C19 C20 120.8(2) . .
C19 C20 H20 107.7 . .
C19 C20 C21 112.3(3) . .
C19 C20 C22 110.9(2) . .
C21 C20 H20 107.7 . .
C22 C20 H20 107.7 . .
C22 C20 C21 110.3(2) . .
C20 C21 H21A 109.5 . .
C20 C21 H21B 109.5 . .
C20 C21 H21C 109.5 . .
H21A C21 H21B 109.5 . .
H21A C21 H21C 109.5 . .
H21B C21 H21C 109.5 . .
C20 C22 H22A 109.5 . .
C20 C22 H22B 109.5 . .
C20 C22 H22C 109.5 . .
H22A C22 H22B 109.5 . .
H22A C22 H22C 109.5 . .
H22B C22 H22C 109.5 . .
C15 C23 H23 107.7 . .
C15 C23 C24 113.4(2) . .
C15 C23 C25 111.0(2) . .
C24 C23 H23 107.7 . .
C24 C23 C25 109.22(19) . .
C25 C23 H23 107.7 . .
C23 C24 H24A 109.5 . .
C23 C24 H24B 109.5 . .
C23 C24 H24C 109.5 . .
H24A C24 H24B 109.5 . .
H24A C24 H24C 109.5 . .
H24B C24 H24C 109.5 . .
C23 C25 H25A 109.5 . .
C23 C25 H25B 109.5 . .
C23 C25 H25C 109.5 . .
H25A C25 H25B 109.5 . .
H25A C25 H25C 109.5 . .
H25B C25 H25C 109.5 . .

loop_
_geom_bond_atom_site_label_1
_geom_bond_atom_site_label_2
_geom_bond_distance
_geom_bond_site_symmetry_2
Zn1 Zn1 2.4496(4) 2_656
Zn1 H 1.693(15) .
Zn1 HA 1.710(18) .
Zn1 N1 1.9587(14) .
Zn1 N2 1.9504(15) .
N1 C2 1.335(2) .
N1 C14 1.434(2) .
N2 C4 1.324(3) .
N2 C6 1.466(2) .
N3 C7 1.464(2) .
N3 C8 1.469(3) .
N3 C11 1.494(3) .
C1 H1A 0.9800 .
C1 H1B 0.9800 .
C1 H1C 0.9800 .
C1 C2 1.521(3) .
C2 C3 1.392(3) .
C3 H3 0.9500 .
C3 C4 1.407(3) .
C4 C5 1.513(2) .
C5 H5A 0.9800 .
C5 H5B 0.9800 .
C5 H5C 0.9800 .
C6 H6A 0.9900 .
C6 H6B 0.9900 .
C6 C7 1.523(3) .
C7 H7A 0.9900 .
C7 H7B 0.9900 .
C8 H8 1.0000 .
C8 C9 1.537(4) .
C8 C10 1.521(3) .
C9 H9A 0.9800 .
C9 H9B 0.9800 .
C9 H9C 0.9800 .
C10 H10A 0.9800 .
C10 H10B 0.9800 .
C10 H10C 0.9800 .
C11 H11 1.0000 .
C11 C12 1.528(3) .
C11 C13 1.523(4) .
C12 H12A 0.9800 .
C12 H12B 0.9800 .
C12 H12C 0.9800 .
C13 H13A 0.9800 .
C13 H13B 0.9800 .
C13 H13C 0.9800 .
C14 C15 1.410(3) .
C14 C19 1.399(3) .
C15 C16 1.406(3) .
C15 C23 1.507(3) .
C16 H16 0.9500 .
C16 C17 1.352(5) .
C17 H17 0.9500 .
C17 C18 1.371(5) .
C18 H18 0.9500 .
C18 C19 1.411(3) .
C19 C20 1.507(4) .
C20 H20 1.0000 .
C20 C21 1.541(3) .
C20 C22 1.540(3) .
C21 H21A 0.9800 .
C21 H21B 0.9800 .
C21 H21C 0.9800 .
C22 H22A 0.9800 .
C22 H22B 0.9800 .
C22 H22C 0.9800 .
C23 H23 1.0000 .
C23 C24 1.535(4) .
C23 C25 1.536(3) .
C24 H24A 0.9800 .
C24 H24B 0.9800 .
C24 H24C 0.9800 .
C25 H25A 0.9800 .
C25 H25B 0.9800 .
C25 H25C 0.9800 .

loop_
_geom_torsion_atom_site_label_1
_geom_torsion_atom_site_label_2
_geom_torsion_atom_site_label_3
_geom_torsion_atom_site_label_4
_geom_torsion
Zn1 N1 C2 C1 177.84(14)
Zn1 N1 C2 C3 -0.4(2)
Zn1 N1 C14 C15 83.10(17)
Zn1 N1 C14 C19 -93.55(18)
Zn1 N2 C4 C3 -8.7(2)
Zn1 N2 C4 C5 171.13(14)
Zn1 N2 C6 C7 83.54(17)
N1 C2 C3 C4 9.5(3)
N1 C14 C15 C16 -177.13(16)
N1 C14 C15 C23 4.2(3)
N1 C14 C19 C18 176.23(16)
N1 C14 C19 C20 -2.4(3)
N2 C6 C7 N3 74.9(2)
C1 C2 C3 C4 -168.9(2)
C2 N1 C14 C15 -98.0(2)
C2 N1 C14 C19 85.3(2)
C2 C3 C4 N2 -4.1(3)
C2 C3 C4 C5 176.0(2)
C4 N2 C6 C7 -97.4(2)
C6 N2 C4 C3 172.19(17)
C6 N2 C4 C5 -7.9(3)
C7 N3 C8 C9 73.1(2)
C7 N3 C8 C10 -52.2(3)
C7 N3 C11 C12 -166.0(2)
C7 N3 C11 C13 66.5(3)
C8 N3 C7 C6 -139.02(18)
C8 N3 C11 C12 56.5(3)
C8 N3 C11 C13 -70.9(3)
C11 N3 C7 C6 81.9(2)
C11 N3 C8 C9 -150.8(2)
C11 N3 C8 C10 84.0(3)
C14 N1 C2 C1 -1.0(3)
C14 N1 C2 C3 -179.30(18)
C14 C15 C16 C17 1.0(3)
C14 C15 C23 C24 -138.3(2)
C14 C15 C23 C25 98.3(2)
C14 C19 C20 C21 -130.5(2)
C14 C19 C20 C22 105.6(2)
C15 C14 C19 C18 -0.3(3)
C15 C14 C19 C20 -178.97(17)
C15 C16 C17 C18 -0.5(4)
C16 C15 C23 C24 43.1(3)
C16 C15 C23 C25 -80.2(3)
C16 C17 C18 C19 -0.4(4)
C17 C18 C19 C14 0.8(3)
C17 C18 C19 C20 179.5(2)
C18 C19 C20 C21 50.9(3)
C18 C19 C20 C22 -73.0(3)
C19 C14 C15 C16 -0.5(3)
C19 C14 C15 C23 -179.15(17)
C23 C15 C16 C17 179.6(2)

loop_
_smtbx_masks_void_nr
_smtbx_masks_void_average_x
_smtbx_masks_void_average_y
_smtbx_masks_void_average_z
_smtbx_masks_void_volume
_smtbx_masks_void_count_electrons
1 0.000 0.232 0.250 398.7 38.3
2 0.000 0.768 0.750 398.7 40.1
3 0.500 0.268 0.750 398.7 40.1
4 0.500 0.732 0.250 398.7 38.3
